data_7129069
loop_
_publ_author_name
'Matsumoto, Arimasa'
'Tanaka, Ayame'
'Kaimori, Yoshiyasu'
'Hara, Natsuki'
'Mikata, Yuji'
'Soai, Kenso'

_publ_section_title
;
 Circular dichroism spectroscopy of catalyst preequilibrium in asymmetric
 autocatalysis of pyrimidyl alkanol.
;
_journal_issue 85
_journal_name_full 'Chemical communications (Cambridge, England)'
_journal_page_first 11209
_journal_page_last 11212
_journal_paper_doi 10.1039/d1cc04206h
_journal_volume 57
_journal_year 2021
_chemical_formula_moiety '(C14H19N2OZnC3H7)2  (C4H8O)2 (C6H14Zn)3'
_chemical_formula_sum 'C60 H110 N4 O4 Zn5'
_chemical_formula_weight 1278.36
_space_group_crystal_system triclinic
_space_group_IT_number 2
_space_group_name_Hall '-P 1'
_space_group_name_H-M_alt 'P -1'
_atom_sites_solution_hydrogens geom
_atom_sites_solution_primary direct
_atom_sites_solution_secondary difmap
_audit_creation_method SHELXL-2018/3
_audit_update_record
;
2021-07-26 deposited with the CCDC.	2021-09-28 downloaded from the CCDC.
;
_cell_angle_alpha 66.034(5)
_cell_angle_beta 78.752(6)
_cell_angle_gamma 67.832(5)
_cell_formula_units_Z 1
_cell_length_a 10.823(5)
_cell_length_b 13.099(6)
_cell_length_c 14.027(7)
_cell_measurement_reflns_used 4718
_cell_measurement_temperature 100
_cell_measurement_theta_max 26.84
_cell_measurement_theta_min 2.23
_cell_volume 1680.8(14)
_computing_cell_refinement 'Bruker SMART'
_computing_data_collection 'Bruker SMART'
_computing_data_reduction 'Bruker SMART'
_computing_molecular_graphics 'Shelxle (J. Appl. Cryst., 44, (2011) 1281-1284.)'
_computing_publication_material 'Shelxle (J. Appl. Cryst., 44, (2011) 1281-1284.)'
_computing_structure_refinement 'SHELXL-2018/3 (Sheldrick, 2018)'
_computing_structure_solution 'SHELXS-97 (Sheldrick, 1990)'
_diffrn_ambient_temperature 100
_diffrn_detector_area_resol_mean 8.333
_diffrn_measured_fraction_theta_full 0.986
_diffrn_measured_fraction_theta_max 0.948
_diffrn_measurement_device_type 'Bruker APEX-II CCD'
_diffrn_measurement_method '\f and \w scans'
_diffrn_radiation_source 'fine-focus rotational anode'
_diffrn_radiation_type MoK\a
_diffrn_radiation_wavelength 0.71073
_diffrn_reflns_av_R_equivalents 0.0652
_diffrn_reflns_av_unetI/netI 0.0924
_diffrn_reflns_Laue_measured_fraction_full 0.986
_diffrn_reflns_Laue_measured_fraction_max 0.948
_diffrn_reflns_limit_h_max 14
_diffrn_reflns_limit_h_min -13
_diffrn_reflns_limit_k_max 17
_diffrn_reflns_limit_k_min -16
_diffrn_reflns_limit_l_max 18
_diffrn_reflns_limit_l_min -18
_diffrn_reflns_number 13899
_diffrn_reflns_point_group_measured_fraction_full 0.986
_diffrn_reflns_point_group_measured_fraction_max 0.948
_diffrn_reflns_theta_full 25.000
_diffrn_reflns_theta_max 27.641
_diffrn_reflns_theta_min 1.804
_exptl_absorpt_coefficient_mu 1.801
_exptl_absorpt_correction_T_max 0.8404
_exptl_absorpt_correction_T_min 0.6718
_exptl_absorpt_correction_type empirical
_exptl_absorpt_process_details
;
SADABS; Sheldrick 1996
;
_exptl_crystal_colour colourless
_exptl_crystal_density_diffrn 1.263
_exptl_crystal_density_method 'not measured'
_exptl_crystal_description block
_exptl_crystal_F_000 680
_exptl_crystal_size_max 0.240
_exptl_crystal_size_mid 0.160
_exptl_crystal_size_min 0.100
_refine_diff_density_max 1.811
_refine_diff_density_min -1.267
_refine_diff_density_rms 0.165
_refine_ls_extinction_method none
_refine_ls_goodness_of_fit_ref 1.071
_refine_ls_hydrogen_treatment constr
_refine_ls_matrix_type full
_refine_ls_number_parameters 372
_refine_ls_number_reflns 7439
_refine_ls_number_restraints 84
_refine_ls_restrained_S_all 1.077
_refine_ls_R_factor_all 0.1326
_refine_ls_R_factor_gt 0.0964
_refine_ls_shift/su_max 0.001
_refine_ls_shift/su_mean 0.000
_refine_ls_structure_factor_coef Fsqd
_refine_ls_weighting_details 'w=1/[\s^2^(Fo^2^)+(0.1985P)^2^] where P=(Fo^2^+2Fc^2^)/3'
_refine_ls_weighting_scheme calc
_refine_ls_wR_factor_gt 0.2662
_refine_ls_wR_factor_ref 0.3064
_reflns_Friedel_coverage 0.000
_reflns_number_gt 4716
_reflns_number_total 7439
_reflns_threshold_expression 'I > 2\s(I)'
_cod_data_source_file d1cc04206h2.cif
_cod_data_source_block RAZ_hex09017_0m_xp
_cod_depositor_comments
;
The following automatic conversions were performed:

data item '_atom_sites_solution_secondary' value 'diffmap' was
changed to 'difmap'.

Automatic conversion script
Id: cif_fix_values 7556 2019-12-06 15:28:31Z antanas 

 Adding full bibliography for 7129068--7129069.cif.
;
_cod_original_cell_volume 1680.7(14)
_cod_database_code 7129069
_shelx_shelxl_version_number 2018/3
_shelx_space_group_comment
;
The symmetry employed for this shelxl refinement is uniquely defined
by the following loop, which should always be used as a source of
symmetry information in preference to the above space-group names.
They are only intended as comments.
;
_shelx_estimated_absorpt_t_min 0.672
_shelx_estimated_absorpt_t_max 0.840

loop_
_space_group_symop_operation_xyz
'x, y, z'
'-x, -y, -z'

loop_
_atom_site_label
_atom_site_type_symbol
_atom_site_fract_x
_atom_site_fract_y
_atom_site_fract_z
_atom_site_U_iso_or_equiv
_atom_site_adp_type
_atom_site_occupancy
_atom_site_site_symmetry_order
_atom_site_calc_flag
_atom_site_refinement_flags_posn
_atom_site_refinement_flags_adp
_atom_site_refinement_flags_occupancy
_atom_site_disorder_assembly
_atom_site_disorder_group
Zn1 Zn 0.88418(6) 0.03617(5) 0.43519(6) 0.0454(3) Uani 1 1 d . . . . .
C1 C 0.9646(5) 0.2242(5) 0.4575(5) 0.0451(14) Uani 1 1 d . . . . .
H1 H 0.903776 0.228324 0.520440 0.054 Uiso 1 1 calc R U . . .
Zn2 Zn 0.52922(8) 0.65596(7) 0.28448(8) 0.0618(3) Uani 1 1 d . . . . .
C2 C 1.0890(6) 0.2506(5) 0.4675(6) 0.0533(17) Uani 1 1 d . . . . .
H2 H 1.132348 0.189789 0.533547 0.064 Uiso 1 1 calc R U . . .
Zn3 Zn 0.000000 0.500000 0.000000 0.1280(9) Uani 1 2 d S . P A .
C3 C 1.1912(7) 0.2430(7) 0.3766(7) 0.072(2) Uani 1 1 d . . . . .
H3A H 1.266287 0.263358 0.383994 0.107 Uiso 1 1 calc R U . . .
H3B H 1.149150 0.298500 0.310649 0.107 Uiso 1 1 calc R U . . .
H3C H 1.223926 0.162184 0.376840 0.107 Uiso 1 1 calc R U . . .
N1 N 0.7060(5) 0.4885(5) 0.2839(4) 0.0496(12) Uani 1 1 d . . . . .
N2 N 0.8443(6) 0.3797(6) 0.1812(5) 0.0591(15) Uani 1 1 d . . . . .
C5 C 0.8857(6) 0.3121(5) 0.3624(5) 0.0436(13) Uani 1 1 d . . . . .
C6 C 0.9135(6) 0.3034(6) 0.2654(6) 0.0526(16) Uani 1 1 d . . . . .
H6 H 0.987323 0.238249 0.258001 0.063 Uiso 1 1 calc R U . . .
C4 C 1.0460(9) 0.3733(6) 0.4753(8) 0.082(3) Uani 1 1 d . . . . .
H4A H 1.122250 0.383250 0.494100 0.123 Uiso 1 1 calc R U . . .
H4B H 0.973504 0.379884 0.528868 0.123 Uiso 1 1 calc R U . . .
H4C H 1.015036 0.435034 0.407727 0.123 Uiso 1 1 calc R U . . .
C7 C 0.7776(6) 0.4105(6) 0.3656(6) 0.0525(16) Uani 1 1 d . . . . .
H7 H 0.753573 0.422746 0.429977 0.063 Uiso 1 1 calc R U . . .
O1 O 1.0033(4) 0.1075(3) 0.4600(4) 0.0485(11) Uani 1 1 d . . . . .
C15 C 0.3809(9) 0.5931(7) 0.3517(6) 0.085(3) Uani 1 1 d D . . . .
H15A H 0.310317 0.649534 0.381184 0.102 Uiso 0.538(9) 1 calc R U P A 1
H15B H 0.350429 0.620888 0.411727 0.102 Uiso 0.462(9) 1 calc R U P A 2
C14 C 0.3966(11) 0.7880(11) -0.0246(10) 0.118(4) Uani 1 1 d . . . . .
H14A H 0.351530 0.733558 0.025301 0.177 Uiso 1 1 calc R U . . .
H14B H 0.341598 0.840586 -0.085047 0.177 Uiso 1 1 calc R U . . .
H14C H 0.409789 0.835406 0.009059 0.177 Uiso 1 1 calc R U . . .
C13 C 0.6128(13) 0.8009(10) -0.1271(8) 0.100(3) Uani 1 1 d . . . . .
H13A H 0.704079 0.750958 -0.137852 0.150 Uiso 1 1 calc R U . . .
H13B H 0.614865 0.850245 -0.090773 0.150 Uiso 1 1 calc R U . . .
H13C H 0.573306 0.851831 -0.194914 0.150 Uiso 1 1 calc R U . . .
C12 C 0.5194(18) 0.6568(11) -0.1328(11) 0.142(6) Uani 1 1 d . . . . .
H12A H 0.605291 0.594850 -0.134486 0.212 Uiso 1 1 calc R U . . .
H12B H 0.499935 0.715317 -0.203629 0.212 Uiso 1 1 calc R U . . .
H12C H 0.448658 0.621121 -0.105635 0.212 Uiso 1 1 calc R U . . .
C11 C 0.5264(12) 0.7200(8) -0.0592(7) 0.084(3) Uani 1 1 d . . . . .
C10 C 0.6021(10) 0.6293(7) 0.0313(7) 0.072(2) Uani 1 1 d . . . . .
C9 C 0.6666(8) 0.5550(6) 0.1062(6) 0.0584(17) Uani 1 1 d . . . . .
C8 C 0.7433(7) 0.4705(5) 0.1941(5) 0.0504(15) Uani 1 1 d . . . . .
O2 O 1.0016(4) 0.0016(5) 0.2982(4) 0.0617(13) Uani 1 1 d . . . . .
C19 C 0.7329(11) 0.7387(9) 0.3052(10) 0.100(4) Uani 1 1 d . . . . .
H19A H 0.770918 0.802860 0.278796 0.150 Uiso 1 1 calc R U . . .
H19B H 0.801623 0.666010 0.300698 0.150 Uiso 1 1 calc R U . . .
H19C H 0.701140 0.725512 0.378251 0.150 Uiso 1 1 calc R U . . .
C28 C 0.6913(5) 0.1137(5) 0.4085(6) 0.0523(16) Uani 1 1 d . . . . .
H28 H 0.681859 0.188277 0.345896 0.063 Uiso 1 1 calc R U . . .
C29 C 0.6270(6) 0.0404(6) 0.3840(7) 0.0624(19) Uani 1 1 d . . . . .
H29A H 0.530652 0.082287 0.377644 0.094 Uiso 1 1 calc R U . . .
H29B H 0.642542 -0.037210 0.440671 0.094 Uiso 1 1 calc R U . . .
H29C H 0.666899 0.029818 0.318282 0.094 Uiso 1 1 calc R U . . .
C30 C 0.6110(6) 0.1495(6) 0.4992(8) 0.073(2) Uani 1 1 d . . . . .
H30A H 0.519470 0.199296 0.478801 0.109 Uiso 1 1 calc R U . . .
H30B H 0.652808 0.193858 0.516704 0.109 Uiso 1 1 calc R U . . .
H30C H 0.609352 0.078268 0.560144 0.109 Uiso 1 1 calc R U . . .
C18 C 0.6178(12) 0.7722(9) 0.2407(11) 0.112(4) Uani 1 1 d . . . . .
H18A H 0.668242 0.759546 0.176383 0.135 Uiso 0.538(9) 1 calc R U P A 1
H18B H 0.550785 0.826051 0.274489 0.135 Uiso 0.462(9) 1 calc R U P A 2
C16A C 0.425(3) 0.4719(12) 0.4354(17) 0.121(7) Uani 0.538(9) 1 d D U P A 1
H16A H 0.350726 0.440020 0.456577 0.181 Uiso 0.538(9) 1 calc R U P A 1
H16B H 0.450679 0.477211 0.495922 0.181 Uiso 0.538(9) 1 calc R U P A 1
H16C H 0.500965 0.419329 0.408429 0.181 Uiso 0.538(9) 1 calc R U P A 1
C17A C 0.328(2) 0.5877(18) 0.2632(11) 0.114(5) Uani 0.538(9) 1 d D U P A 1
H17A H 0.299243 0.666952 0.208878 0.171 Uiso 0.538(9) 1 calc R U P A 1
H17B H 0.397654 0.533325 0.233939 0.171 Uiso 0.538(9) 1 calc R U P A 1
H17C H 0.251055 0.559426 0.289199 0.171 Uiso 0.538(9) 1 calc R U P A 1
C16B C 0.407(3) 0.4620(10) 0.404(3) 0.121(7) Uani 0.462(9) 1 d D . P A 2
H16D H 0.486585 0.424819 0.444130 0.181 Uiso 0.462(9) 1 calc R U P A 2
H16E H 0.329685 0.447717 0.450065 0.181 Uiso 0.462(9) 1 calc R U P A 2
H16F H 0.420209 0.427985 0.350074 0.181 Uiso 0.462(9) 1 calc R U P A 2
C17B C 0.2583(16) 0.6508(19) 0.2892(16) 0.114(5) Uani 0.462(9) 1 d D . P A 2
H17D H 0.242051 0.736256 0.255606 0.171 Uiso 0.462(9) 1 calc R U P A 2
H17E H 0.271741 0.617074 0.235611 0.171 Uiso 0.462(9) 1 calc R U P A 2
H17F H 0.181217 0.636805 0.335602 0.171 Uiso 0.462(9) 1 calc R U P A 2
C20A C 0.552(2) 0.8931(14) 0.199(2) 0.111(7) Uani 0.538(9) 1 d . U P A 1
H20A H 0.478513 0.909102 0.158363 0.167 Uiso 0.538(9) 1 calc R U P A 1
H20B H 0.516137 0.923081 0.256202 0.167 Uiso 0.538(9) 1 calc R U P A 1
H20C H 0.614608 0.932610 0.154132 0.167 Uiso 0.538(9) 1 calc R U P A 1
C20B C 0.614(2) 0.8599(17) 0.1376(14) 0.072(5) Uani 0.462(9) 1 d . U P A 2
H20D H 0.534471 0.873435 0.104249 0.108 Uiso 0.462(9) 1 calc R U P A 2
H20E H 0.609659 0.934021 0.141715 0.108 Uiso 0.462(9) 1 calc R U P A 2
H20F H 0.694183 0.832225 0.096363 0.108 Uiso 0.462(9) 1 calc R U P A 2
C25 C -0.0062(12) 0.6052(9) 0.0676(7) 0.102(3) Uani 1 1 d D U . . .
H25A H -0.070905 0.592503 0.129241 0.123 Uiso 0.538(9) 1 calc R U P A 1
H25B H 0.086998 0.602501 0.040102 0.123 Uiso 0.462(9) 1 calc R U P A 2
C27 C -0.0582(15) 0.7350(10) -0.0006(10) 0.140(5) Uani 1 1 d D U . . .
H27A H -0.029675 0.781232 0.025414 0.210 Uiso 1 1 calc R U . . .
H27B H -0.156022 0.762021 0.001082 0.210 Uiso 1 1 calc R U . . .
H27C H -0.022662 0.745830 -0.072588 0.210 Uiso 1 1 calc R U . . .
C26A C 0.1285(17) 0.5729(18) 0.1104(18) 0.116(6) Uani 0.538(9) 1 d D U P A 1
H26A H 0.159303 0.488509 0.154105 0.175 Uiso 0.538(9) 1 calc R U P A 1
H26B H 0.193844 0.589408 0.052124 0.175 Uiso 0.538(9) 1 calc R U P A 1
H26C H 0.118842 0.620067 0.152276 0.175 Uiso 0.538(9) 1 calc R U P A 1
C26B C 0.037(3) 0.558(2) 0.1790(12) 0.116(6) Uani 0.462(9) 1 d D . P A 2
H26D H 0.066820 0.471112 0.206539 0.175 Uiso 0.462(9) 1 calc R U P A 2
H26E H 0.110802 0.584067 0.179080 0.175 Uiso 0.462(9) 1 calc R U P A 2
H26F H -0.038327 0.588017 0.222896 0.175 Uiso 0.462(9) 1 calc R U P A 2
C22A C 1.0809(14) -0.1043(14) 0.1854(14) 0.085(4) Uani 0.538(9) 1 d D U P A 1
H22A H 1.068594 -0.109683 0.119712 0.102 Uiso 0.538(9) 1 calc R U P A 1
H22B H 1.111830 -0.184316 0.239938 0.102 Uiso 0.538(9) 1 calc R U P A 1
C23A C 1.1813(17) -0.0215(15) 0.1679(12) 0.084(4) Uani 0.538(9) 1 d D U P A 1
H23A H 1.277242 -0.063741 0.157156 0.101 Uiso 0.538(9) 1 calc R U P A 1
H23B H 1.152493 0.057501 0.111673 0.101 Uiso 0.538(9) 1 calc R U P A 1
C24A C 1.145(4) -0.017(2) 0.2757(12) 0.050(3) Uani 0.538(9) 1 d D U P A 1
H24A H 1.197332 -0.092509 0.327807 0.060 Uiso 0.538(9) 1 calc R U P A 1
H24B H 1.166505 0.048210 0.279433 0.060 Uiso 0.538(9) 1 calc R U P A 1
C21A C 0.9596(19) -0.0211(17) 0.2209(17) 0.075(4) Uani 0.538(9) 1 d D U P A 1
H21A H 0.923817 0.053530 0.161460 0.090 Uiso 0.538(9) 1 calc R U P A 1
H21B H 0.888955 -0.057830 0.250760 0.090 Uiso 0.538(9) 1 calc R U P A 1
C22B C 1.0501(15) -0.0220(18) 0.1361(14) 0.085(4) Uani 0.462(9) 1 d D . P A 2
H22C H 1.053046 0.044366 0.069443 0.102 Uiso 0.462(9) 1 calc R U P A 2
H22D H 1.037219 -0.084831 0.120994 0.102 Uiso 0.462(9) 1 calc R U P A 2
C23B C 1.1949(17) -0.0766(19) 0.2011(13) 0.084(4) Uani 0.462(9) 1 d D . P A 2
H23C H 1.234327 -0.163795 0.222419 0.101 Uiso 0.462(9) 1 calc R U P A 2
H23D H 1.261949 -0.039991 0.157733 0.101 Uiso 0.462(9) 1 calc R U P A 2
C24B C 1.145(5) -0.040(2) 0.2944(14) 0.050(3) Uani 0.462(9) 1 d D . P A 2
H24C H 1.177593 -0.108979 0.359151 0.060 Uiso 0.462(9) 1 calc R U P A 2
H24D H 1.177838 0.022895 0.288490 0.060 Uiso 0.462(9) 1 calc R U P A 2
C21B C 0.940(2) 0.020(2) 0.2092(17) 0.075(4) Uani 0.462(9) 1 d D . P A 2
H21C H 0.888651 0.104749 0.174901 0.090 Uiso 0.462(9) 1 calc R U P A 2
H21D H 0.877606 -0.025931 0.230018 0.090 Uiso 0.462(9) 1 calc R U P A 2

loop_
_atom_site_aniso_label
_atom_site_aniso_U_11
_atom_site_aniso_U_22
_atom_site_aniso_U_33
_atom_site_aniso_U_23
_atom_site_aniso_U_13
_atom_site_aniso_U_12
Zn1 0.0306(4) 0.0350(4) 0.0851(6) -0.0341(4) -0.0023(3) -0.0132(3)
C1 0.034(3) 0.039(3) 0.078(4) -0.037(3) 0.004(3) -0.015(2)
Zn2 0.0524(5) 0.0424(5) 0.0938(7) -0.0251(5) -0.0092(4) -0.0162(3)
C2 0.048(3) 0.036(3) 0.096(5) -0.040(3) -0.010(3) -0.015(2)
Zn3 0.222(2) 0.1315(16) 0.1080(13) -0.0961(13) 0.0604(14) -0.1170(17)
C3 0.044(4) 0.070(5) 0.126(7) -0.054(5) 0.009(4) -0.033(3)
N1 0.048(3) 0.043(3) 0.057(3) -0.017(3) -0.010(2) -0.012(2)
N2 0.064(3) 0.059(3) 0.072(4) -0.038(3) 0.010(3) -0.030(3)
C5 0.039(3) 0.036(3) 0.071(4) -0.028(3) 0.001(3) -0.021(2)
C6 0.049(3) 0.047(3) 0.076(5) -0.037(4) 0.010(3) -0.021(3)
C4 0.080(5) 0.046(4) 0.152(8) -0.061(5) -0.027(5) -0.019(3)
C7 0.052(3) 0.051(4) 0.069(4) -0.040(4) 0.013(3) -0.021(3)
O1 0.036(2) 0.034(2) 0.092(3) -0.038(2) 0.0033(19) -0.0145(16)
C15 0.103(7) 0.060(5) 0.092(7) -0.040(5) 0.003(5) -0.016(4)
C14 0.089(8) 0.105(9) 0.114(9) 0.010(7) -0.020(7) -0.031(7)
C13 0.153(10) 0.091(7) 0.074(6) -0.022(5) -0.008(6) -0.070(7)
C12 0.221(15) 0.105(9) 0.156(11) -0.060(9) -0.066(11) -0.074(10)
C11 0.137(9) 0.071(5) 0.069(5) -0.014(5) -0.026(5) -0.063(6)
C10 0.113(7) 0.055(4) 0.068(5) -0.026(4) 0.004(5) -0.051(5)
C9 0.077(5) 0.045(4) 0.064(5) -0.022(4) -0.007(4) -0.028(3)
C8 0.061(4) 0.045(3) 0.064(4) -0.028(3) 0.006(3) -0.032(3)
O2 0.052(3) 0.070(3) 0.083(4) -0.049(3) -0.005(2) -0.018(2)
C19 0.097(7) 0.073(6) 0.155(10) -0.040(6) -0.046(7) -0.036(5)
C28 0.029(3) 0.037(3) 0.101(5) -0.031(3) -0.004(3) -0.015(2)
C29 0.039(3) 0.055(4) 0.110(6) -0.042(4) -0.008(3) -0.018(3)
C30 0.034(3) 0.057(4) 0.153(8) -0.066(5) 0.001(4) -0.015(3)
C18 0.101(8) 0.083(7) 0.169(11) -0.018(7) -0.056(8) -0.055(6)
C16A 0.099(9) 0.073(7) 0.177(15) -0.045(9) 0.040(10) -0.038(6)
C17A 0.141(13) 0.103(11) 0.123(11) -0.055(9) 0.027(10) -0.067(10)
C16B 0.099(9) 0.073(7) 0.177(15) -0.045(9) 0.040(10) -0.038(6)
C17B 0.141(13) 0.103(11) 0.123(11) -0.055(9) 0.027(10) -0.067(10)
C20A 0.126(14) 0.041(7) 0.173(17) -0.037(10) -0.021(12) -0.030(8)
C20B 0.092(11) 0.065(10) 0.069(10) -0.022(8) 0.019(8) -0.050(8)
C25 0.161(8) 0.097(6) 0.093(6) -0.060(5) 0.025(5) -0.078(6)
C27 0.160(10) 0.154(11) 0.157(10) -0.117(9) 0.024(8) -0.055(9)
C26A 0.167(14) 0.099(10) 0.124(12) -0.063(9) 0.002(9) -0.069(10)
C26B 0.167(14) 0.099(10) 0.124(12) -0.063(9) 0.002(9) -0.069(10)
C22A 0.102(7) 0.085(8) 0.087(8) -0.051(7) -0.008(6) -0.027(6)
C23A 0.077(6) 0.091(10) 0.084(8) -0.029(7) 0.006(5) -0.037(7)
C24A 0.045(3) 0.046(7) 0.066(6) -0.025(5) 0.001(6) -0.019(6)
C21A 0.073(6) 0.084(10) 0.084(6) -0.029(7) -0.018(5) -0.036(6)
C22B 0.102(7) 0.085(8) 0.087(8) -0.051(7) -0.008(6) -0.027(6)
C23B 0.077(6) 0.091(10) 0.084(8) -0.029(7) 0.006(5) -0.037(7)
C24B 0.045(3) 0.046(7) 0.066(6) -0.025(5) 0.001(6) -0.019(6)
C21B 0.073(6) 0.084(10) 0.084(6) -0.029(7) -0.018(5) -0.036(6)

loop_
_atom_type_symbol
_atom_type_description
_atom_type_scat_dispersion_real
_atom_type_scat_dispersion_imag
_atom_type_scat_source
C C 0.0033 0.0016 'International Tables Vol C Tables 4.2.6.8 and 6.1.1.4'
H H 0.0000 0.0000 'International Tables Vol C Tables 4.2.6.8 and 6.1.1.4'
N N 0.0061 0.0033 'International Tables Vol C Tables 4.2.6.8 and 6.1.1.4'
O O 0.0106 0.0060 'International Tables Vol C Tables 4.2.6.8 and 6.1.1.4'
Zn Zn 0.2839 1.4301 'International Tables Vol C Tables 4.2.6.8 and 6.1.1.4'

loop_
_geom_angle_atom_site_label_1
_geom_angle_atom_site_label_2
_geom_angle_atom_site_label_3
_geom_angle
_geom_angle_site_symmetry_1
_geom_angle_site_symmetry_3
_geom_angle_publ_flag
O1 Zn1 C28 136.7(2) 2_756 . ?
O1 Zn1 O1 81.57(17) 2_756 . ?
C28 Zn1 O1 126.33(19) . . ?
O1 Zn1 O2 95.67(18) 2_756 . ?
C28 Zn1 O2 111.3(3) . . ?
O1 Zn1 O2 95.44(17) . . ?
O1 Zn1 Zn1 41.09(11) 2_756 2_756 ?
C28 Zn1 Zn1 150.6(2) . 2_756 ?
O1 Zn1 Zn1 40.48(13) . 2_756 ?
O2 Zn1 Zn1 97.34(13) . 2_756 ?
O1 C1 C5 110.8(4) . . ?
O1 C1 C2 109.8(4) . . ?
C5 C1 C2 114.1(5) . . ?
O1 C1 H1 107.3 . . ?
C5 C1 H1 107.3 . . ?
C2 C1 H1 107.3 . . ?
C18 Zn2 C15 154.0(5) . . ?
C18 Zn2 N1 101.5(4) . . ?
C15 Zn2 N1 102.9(3) . . ?
C3 C2 C4 110.5(6) . . ?
C3 C2 C1 111.8(5) . . ?
C4 C2 C1 110.1(5) . . ?
C3 C2 H2 108.1 . . ?
C4 C2 H2 108.1 . . ?
C1 C2 H2 108.1 . . ?
C25 Zn3 C25 180.0 2_565 . ?
C2 C3 H3A 109.5 . . ?
C2 C3 H3B 109.5 . . ?
H3A C3 H3B 109.5 . . ?
C2 C3 H3C 109.5 . . ?
H3A C3 H3C 109.5 . . ?
H3B C3 H3C 109.5 . . ?
C7 N1 C8 117.0(5) . . ?
C7 N1 Zn2 124.8(4) . . ?
C8 N1 Zn2 118.2(4) . . ?
C8 N2 C6 115.9(6) . . ?
C6 C5 C7 113.7(6) . . ?
C6 C5 C1 124.1(5) . . ?
C7 C5 C1 122.2(6) . . ?
N2 C6 C5 124.8(6) . . ?
N2 C6 H6 117.6 . . ?
C5 C6 H6 117.6 . . ?
C2 C4 H4A 109.5 . . ?
C2 C4 H4B 109.5 . . ?
H4A C4 H4B 109.5 . . ?
C2 C4 H4C 109.5 . . ?
H4A C4 H4C 109.5 . . ?
H4B C4 H4C 109.5 . . ?
N1 C7 C5 123.6(6) . . ?
N1 C7 H7 118.2 . . ?
C5 C7 H7 118.2 . . ?
C1 O1 Zn1 125.7(4) . 2_756 ?
C1 O1 Zn1 125.4(3) . . ?
Zn1 O1 Zn1 98.43(17) 2_756 . ?
C17B C15 C16B 109.8(11) . . ?
C17A C15 C16A 109.8(11) . . ?
C17A C15 Zn2 103.7(9) . . ?
C17B C15 Zn2 114.8(10) . . ?
C16B C15 Zn2 120.9(14) . . ?
C16A C15 Zn2 113.6(13) . . ?
C17A C15 H15A 109.9 . . ?
C16A C15 H15A 109.9 . . ?
Zn2 C15 H15A 109.9 . . ?
C17B C15 H15B 102.8 . . ?
C16B C15 H15B 102.8 . . ?
Zn2 C15 H15B 102.8 . . ?
C11 C14 H14A 109.5 . . ?
C11 C14 H14B 109.5 . . ?
H14A C14 H14B 109.5 . . ?
C11 C14 H14C 109.5 . . ?
H14A C14 H14C 109.5 . . ?
H14B C14 H14C 109.5 . . ?
C11 C13 H13A 109.5 . . ?
C11 C13 H13B 109.5 . . ?
H13A C13 H13B 109.5 . . ?
C11 C13 H13C 109.5 . . ?
H13A C13 H13C 109.5 . . ?
H13B C13 H13C 109.5 . . ?
C11 C12 H12A 109.5 . . ?
C11 C12 H12B 109.5 . . ?
H12A C12 H12B 109.5 . . ?
C11 C12 H12C 109.5 . . ?
H12A C12 H12C 109.5 . . ?
H12B C12 H12C 109.5 . . ?
C14 C11 C10 110.0(9) . . ?
C14 C11 C13 112.0(9) . . ?
C10 C11 C13 107.9(8) . . ?
C14 C11 C12 114.9(11) . . ?
C10 C11 C12 108.1(8) . . ?
C13 C11 C12 103.5(9) . . ?
C9 C10 C11 178.9(8) . . ?
C10 C9 C8 178.3(7) . . ?
N2 C8 N1 125.1(7) . . ?
N2 C8 C9 118.0(6) . . ?
N1 C8 C9 116.9(6) . . ?
C21B O2 C24B 116.8(11) . . ?
C21A O2 C24A 106.0(11) . . ?
C21B O2 Zn1 121.9(7) . . ?
C21A O2 Zn1 127.6(8) . . ?
C24B O2 Zn1 121.3(8) . . ?
C24A O2 Zn1 126.0(8) . . ?
C18 C19 H19A 109.5 . . ?
C18 C19 H19B 109.5 . . ?
H19A C19 H19B 109.5 . . ?
C18 C19 H19C 109.5 . . ?
H19A C19 H19C 109.5 . . ?
H19B C19 H19C 109.5 . . ?
C30 C28 C29 108.9(5) . . ?
C30 C28 Zn1 111.5(5) . . ?
C29 C28 Zn1 115.0(4) . . ?
C30 C28 H28 107.0 . . ?
C29 C28 H28 107.0 . . ?
Zn1 C28 H28 107.0 . . ?
C28 C29 H29A 109.5 . . ?
C28 C29 H29B 109.5 . . ?
H29A C29 H29B 109.5 . . ?
C28 C29 H29C 109.5 . . ?
H29A C29 H29C 109.5 . . ?
H29B C29 H29C 109.5 . . ?
C28 C30 H30A 109.5 . . ?
C28 C30 H30B 109.5 . . ?
H30A C30 H30B 109.5 . . ?
C28 C30 H30C 109.5 . . ?
H30A C30 H30C 109.5 . . ?
H30B C30 H30C 109.5 . . ?
C20A C18 C19 113.4(12) . . ?
C20B C18 C19 117.6(11) . . ?
C20A C18 Zn2 123.4(11) . . ?
C20B C18 Zn2 123.8(10) . . ?
C19 C18 Zn2 114.7(8) . . ?
C20A C18 H18A 99.8 . . ?
C19 C18 H18A 99.8 . . ?
Zn2 C18 H18A 99.8 . . ?
C20B C18 H18B 96.5 . . ?
C19 C18 H18B 96.5 . . ?
Zn2 C18 H18B 96.5 . . ?
C15 C16A H16A 109.5 . . ?
C15 C16A H16B 109.5 . . ?
H16A C16A H16B 109.5 . . ?
C15 C16A H16C 109.5 . . ?
H16A C16A H16C 109.5 . . ?
H16B C16A H16C 109.5 . . ?
C15 C17A H17A 109.5 . . ?
C15 C17A H17B 109.5 . . ?
H17A C17A H17B 109.5 . . ?
C15 C17A H17C 109.5 . . ?
H17A C17A H17C 109.5 . . ?
H17B C17A H17C 109.5 . . ?
C15 C16B H16D 109.5 . . ?
C15 C16B H16E 109.5 . . ?
H16D C16B H16E 109.5 . . ?
C15 C16B H16F 109.5 . . ?
H16D C16B H16F 109.5 . . ?
H16E C16B H16F 109.5 . . ?
C15 C17B H17D 109.5 . . ?
C15 C17B H17E 109.5 . . ?
H17D C17B H17E 109.5 . . ?
C15 C17B H17F 109.5 . . ?
H17D C17B H17F 109.5 . . ?
H17E C17B H17F 109.5 . . ?
C18 C20A H20A 109.5 . . ?
C18 C20A H20B 109.5 . . ?
H20A C20A H20B 109.5 . . ?
C18 C20A H20C 109.5 . . ?
H20A C20A H20C 109.5 . . ?
H20B C20A H20C 109.5 . . ?
C18 C20B H20D 109.5 . . ?
C18 C20B H20E 109.5 . . ?
H20D C20B H20E 109.5 . . ?
C18 C20B H20F 109.5 . . ?
H20D C20B H20F 109.5 . . ?
H20E C20B H20F 109.5 . . ?
C27 C25 C26B 124.9(12) . . ?
C27 C25 C26A 111.5(12) . . ?
C27 C25 Zn3 113.4(7) . . ?
C26B C25 Zn3 121.7(10) . . ?
C26A C25 Zn3 111.6(9) . . ?
C27 C25 H25A 106.6 . . ?
C26A C25 H25A 106.6 . . ?
Zn3 C25 H25A 106.6 . . ?
C27 C25 H25B 90.1 . . ?
C26B C25 H25B 90.1 . . ?
Zn3 C25 H25B 90.1 . . ?
C25 C27 H27A 109.5 . . ?
C25 C27 H27B 109.5 . . ?
H27A C27 H27B 109.5 . . ?
C25 C27 H27C 109.5 . . ?
H27A C27 H27C 109.5 . . ?
H27B C27 H27C 109.5 . . ?
C25 C26A H26A 109.5 . . ?
C25 C26A H26B 109.5 . . ?
H26A C26A H26B 109.5 . . ?
C25 C26A H26C 109.5 . . ?
H26A C26A H26C 109.5 . . ?
H26B C26A H26C 109.5 . . ?
C25 C26B H26D 109.5 . . ?
C25 C26B H26E 109.5 . . ?
H26D C26B H26E 109.5 . . ?
C25 C26B H26F 109.5 . . ?
H26D C26B H26F 109.5 . . ?
H26E C26B H26F 109.5 . . ?
C21A C22A C23A 94.0(13) . . ?
C21A C22A H22A 112.9 . . ?
C23A C22A H22A 112.9 . . ?
C21A C22A H22B 112.9 . . ?
C23A C22A H22B 112.9 . . ?
H22A C22A H22B 110.3 . . ?
C24A C23A C22A 92.9(18) . . ?
C24A C23A H23A 113.1 . . ?
C22A C23A H23A 113.1 . . ?
C24A C23A H23B 113.1 . . ?
C22A C23A H23B 113.1 . . ?
H23A C23A H23B 110.5 . . ?
O2 C24A C23A 109(2) . . ?
O2 C24A H24A 110.0 . . ?
C23A C24A H24A 110.0 . . ?
O2 C24A H24B 110.0 . . ?
C23A C24A H24B 110.0 . . ?
H24A C24A H24B 108.4 . . ?
O2 C21A C22A 106.7(15) . . ?
O2 C21A H21A 110.4 . . ?
C22A C21A H21A 110.4 . . ?
O2 C21A H21B 110.4 . . ?
C22A C21A H21B 110.4 . . ?
H21A C21A H21B 108.6 . . ?
C21B C22B C23B 105.1(15) . . ?
C21B C22B H22C 110.7 . . ?
C23B C22B H22C 110.7 . . ?
C21B C22B H22D 110.7 . . ?
C23B C22B H22D 110.7 . . ?
H22C C22B H22D 108.8 . . ?
C24B C23B C22B 102(2) . . ?
C24B C23B H23C 111.4 . . ?
C22B C23B H23C 111.4 . . ?
C24B C23B H23D 111.4 . . ?
C22B C23B H23D 111.4 . . ?
H23C C23B H23D 109.3 . . ?
O2 C24B C23B 108(3) . . ?
O2 C24B H24C 110.0 . . ?
C23B C24B H24C 110.0 . . ?
O2 C24B H24D 110.0 . . ?
C23B C24B H24D 110.0 . . ?
H24C C24B H24D 108.4 . . ?
O2 C21B C22B 106.7(17) . . ?
O2 C21B H21C 110.4 . . ?
C22B C21B H21C 110.4 . . ?
O2 C21B H21D 110.4 . . ?
C22B C21B H21D 110.4 . . ?
H21C C21B H21D 108.6 . . ?

loop_
_geom_bond_atom_site_label_1
_geom_bond_atom_site_label_2
_geom_bond_distance
_geom_bond_site_symmetry_2
_geom_bond_publ_flag
Zn1 O1 1.977(4) 2_756 ?
Zn1 C28 1.981(6) . ?
Zn1 O1 2.002(4) . ?
Zn1 O2 2.198(5) . ?
Zn1 Zn1 3.0124(17) 2_756 ?
C1 O1 1.411(6) . ?
C1 C5 1.513(9) . ?
C1 C2 1.555(8) . ?
C1 H1 1.0000 . ?
Zn2 C18 1.931(9) . ?
Zn2 C15 1.980(10) . ?
Zn2 N1 2.305(5) . ?
C2 C3 1.526(11) . ?
C2 C4 1.540(8) . ?
C2 H2 1.0000 . ?
Zn3 C25 1.942(8) 2_565 ?
Zn3 C25 1.942(8) . ?
C3 H3A 0.9800 . ?
C3 H3B 0.9800 . ?
C3 H3C 0.9800 . ?
N1 C7 1.326(9) . ?
N1 C8 1.332(8) . ?
N2 C8 1.327(8) . ?
N2 C6 1.333(9) . ?
C5 C6 1.376(9) . ?
C5 C7 1.386(8) . ?
C6 H6 0.9500 . ?
C4 H4A 0.9800 . ?
C4 H4B 0.9800 . ?
C4 H4C 0.9800 . ?
C7 H7 0.9500 . ?
C15 C17A 1.503(10) . ?
C15 C17B 1.503(10) . ?
C15 C16B 1.503(10) . ?
C15 C16A 1.503(10) . ?
C15 H15A 1.0000 . ?
C15 H15B 1.0000 . ?
C14 C11 1.464(16) . ?
C14 H14A 0.9800 . ?
C14 H14B 0.9800 . ?
C14 H14C 0.9800 . ?
C13 C11 1.577(13) . ?
C13 H13A 0.9800 . ?
C13 H13B 0.9800 . ?
C13 H13C 0.9800 . ?
C12 C11 1.591(12) . ?
C12 H12A 0.9800 . ?
C12 H12B 0.9800 . ?
C12 H12C 0.9800 . ?
C11 C10 1.463(13) . ?
C10 C9 1.216(11) . ?
C9 C8 1.426(11) . ?
O2 C21B 1.42(3) . ?
O2 C21A 1.42(3) . ?
O2 C24B 1.43(5) . ?
O2 C24A 1.47(4) . ?
C19 C18 1.506(13) . ?
C19 H19A 0.9800 . ?
C19 H19B 0.9800 . ?
C19 H19C 0.9800 . ?
C28 C30 1.529(10) . ?
C28 C29 1.545(8) . ?
C28 H28 1.0000 . ?
C29 H29A 0.9800 . ?
C29 H29B 0.9800 . ?
C29 H29C 0.9800 . ?
C30 H30A 0.9800 . ?
C30 H30B 0.9800 . ?
C30 H30C 0.9800 . ?
C18 C20A 1.384(19) . ?
C18 C20B 1.43(2) . ?
C18 H18A 1.0000 . ?
C18 H18B 1.0000 . ?
C16A H16A 0.9800 . ?
C16A H16B 0.9800 . ?
C16A H16C 0.9800 . ?
C17A H17A 0.9800 . ?
C17A H17B 0.9800 . ?
C17A H17C 0.9800 . ?
C16B H16D 0.9800 . ?
C16B H16E 0.9800 . ?
C16B H16F 0.9800 . ?
C17B H17D 0.9800 . ?
C17B H17E 0.9800 . ?
C17B H17F 0.9800 . ?
C20A H20A 0.9800 . ?
C20A H20B 0.9800 . ?
C20A H20C 0.9800 . ?
C20B H20D 0.9800 . ?
C20B H20E 0.9800 . ?
C20B H20F 0.9800 . ?
C25 C27 1.513(9) . ?
C25 C26B 1.524(8) . ?
C25 C26A 1.528(8) . ?
C25 H25A 1.0000 . ?
C25 H25B 1.0000 . ?
C27 H27A 0.9800 . ?
C27 H27B 0.9800 . ?
C27 H27C 0.9800 . ?
C26A H26A 0.9800 . ?
C26A H26B 0.9800 . ?
C26A H26C 0.9800 . ?
C26B H26D 0.9800 . ?
C26B H26E 0.9800 . ?
C26B H26F 0.9800 . ?
C22A C21A 1.505(9) . ?
C22A C23A 1.727(15) . ?
C22A H22A 0.9900 . ?
C22A H22B 0.9900 . ?
C23A C24A 1.505(9) . ?
C23A H23A 0.9900 . ?
C23A H23B 0.9900 . ?
C24A H24A 0.9900 . ?
C24A H24B 0.9900 . ?
C21A H21A 0.9900 . ?
C21A H21B 0.9900 . ?
C22B C21B 1.505(9) . ?
C22B C23B 1.727(15) . ?
C22B H22C 0.9900 . ?
C22B H22D 0.9900 . ?
C23B C24B 1.505(9) . ?
C23B H23C 0.9900 . ?
C23B H23D 0.9900 . ?
C24B H24C 0.9900 . ?
C24B H24D 0.9900 . ?
C21B H21C 0.9900 . ?
C21B H21D 0.9900 . ?

loop_
_geom_torsion_atom_site_label_1
_geom_torsion_atom_site_label_2
_geom_torsion_atom_site_label_3
_geom_torsion_atom_site_label_4
_geom_torsion
_geom_torsion_site_symmetry_1
_geom_torsion_site_symmetry_2
_geom_torsion_site_symmetry_3
_geom_torsion_site_symmetry_4
_geom_torsion_publ_flag
O1 C1 C2 C3 62.1(7) . . . . ?
C5 C1 C2 C3 -63.0(7) . . . . ?
O1 C1 C2 C4 -174.7(6) . . . . ?
C5 C1 C2 C4 60.2(8) . . . . ?
O1 C1 C5 C6 -38.1(7) . . . . ?
C2 C1 C5 C6 86.4(6) . . . . ?
O1 C1 C5 C7 142.3(5) . . . . ?
C2 C1 C5 C7 -93.1(7) . . . . ?
C8 N2 C6 C5 1.1(9) . . . . ?
C7 C5 C6 N2 -0.9(9) . . . . ?
C1 C5 C6 N2 179.6(5) . . . . ?
C8 N1 C7 C5 -1.3(9) . . . . ?
Zn2 N1 C7 C5 -178.3(4) . . . . ?
C6 C5 C7 N1 0.9(8) . . . . ?
C1 C5 C7 N1 -179.5(5) . . . . ?
C5 C1 O1 Zn1 176.6(3) . . . 2_756 ?
C2 C1 O1 Zn1 49.6(7) . . . 2_756 ?
C5 C1 O1 Zn1 -46.3(6) . . . . ?
C2 C1 O1 Zn1 -173.3(4) . . . . ?
C6 N2 C8 N1 -1.5(9) . . . . ?
C6 N2 C8 C9 179.7(6) . . . . ?
C7 N1 C8 N2 1.6(9) . . . . ?
Zn2 N1 C8 N2 178.8(5) . . . . ?
C7 N1 C8 C9 -179.6(5) . . . . ?
Zn2 N1 C8 C9 -2.4(7) . . . . ?
C21A C22A C23A C24A 51.6(18) . . . . ?
C21A O2 C24A C23A 14.2(19) . . . . ?
Zn1 O2 C24A C23A -172.5(9) . . . . ?
C22A C23A C24A O2 -40.8(16) . . . . ?
C24A O2 C21A C22A 25.5(18) . . . . ?
Zn1 O2 C21A C22A -147.6(10) . . . . ?
C23A C22A C21A O2 -48.3(16) . . . . ?
C21B C22B C23B C24B -8(2) . . . . ?
C21B O2 C24B C23B -10(3) . . . . ?
Zn1 O2 C24B C23B 169.7(12) . . . . ?
C22B C23B C24B O2 10(2) . . . . ?
C24B O2 C21B C22B 4(3) . . . . ?
Zn1 O2 C21B C22B -175.6(12) . . . . ?
C23B C22B C21B O2 3(2) . . . . ?
